data_7039295
loop_
_publ_author_name
'Li, Yingguo'
'Zhao, Hongwei'
'Mao, Xiaoyang'
'Pan, Xiaobo'
'Wu, Jincai'

_publ_section_title
;
 Structures of potassium calix[4]arene crown ether inclusion complexes and
 application in polymerization of rac-lactide.
;
_journal_issue 23
_journal_name_full 'Dalton transactions (Cambridge, England : 2003)'
_journal_page_first 9636
_journal_page_last 9645
_journal_paper_doi 10.1039/c6dt01417h
_journal_volume 45
_journal_year 2016
_chemical_formula_moiety '0.5(C100 H132 K4 O8)'
_chemical_formula_sum 'C50 H66 K2 O4'
_chemical_formula_weight 809.23
_chemical_name_systematic
;
 ? 
;
_space_group_crystal_system orthorhombic
_space_group_IT_number 62
_space_group_name_Hall '-P 2ac 2n'
_space_group_name_H-M_alt 'P n m a'
_symmetry_space_group_name_Hall '-P 2ac 2n'
_symmetry_space_group_name_H-M 'P n m a'
_atom_sites_solution_hydrogens geom
_atom_sites_solution_primary direct
_atom_sites_solution_secondary difmap
_audit_creation_date 2015-11-12
_audit_creation_method
;
Olex2 1.2
(compiled 2015.09.30 svn.r3233 for OlexSys, GUI svn.r5103)
;
_audit_update_record
;
2016-03-02 deposited with the CCDC.
2016-05-16 downloaded from the CCDC.
;
_cell_angle_alpha 90.00
_cell_angle_beta 90.00
_cell_angle_gamma 90.00
_cell_formula_units_Z 4
_cell_length_a 12.2579(5)
_cell_length_b 17.9504(9)
_cell_length_c 21.1486(6)
_cell_measurement_reflns_used 3091
_cell_measurement_temperature 220.60(10)
_cell_measurement_theta_max 23.2810
_cell_measurement_theta_min 3.9950
_cell_volume 4653.4(3)
_computing_cell_refinement
;
CrysAlisPro, Agilent Technologies,
Version 1.171.37.33 (release 27-03-2014 CrysAlis171 .NET)
(compiled Mar 27 2014,17:12:48)
;
_computing_data_collection
;
CrysAlisPro, Agilent Technologies,
Version 1.171.37.33 (release 27-03-2014 CrysAlis171 .NET)
(compiled Mar 27 2014,17:12:48)
;
_computing_data_reduction
;
CrysAlisPro, Agilent Technologies,
Version 1.171.37.33 (release 27-03-2014 CrysAlis171 .NET)
(compiled Mar 27 2014,17:12:48)
;
_computing_molecular_graphics 'Olex2 (Dolomanov et al., 2009)'
_computing_publication_material 'Olex2 (Dolomanov et al., 2009)'
_computing_structure_refinement 'XL (Sheldrick, 2008)'
_computing_structure_solution
;
Superflip (Palatinus & Chapuis, 2007;Palatinus & van der Lee, 2008;
Palatinus et al., 2012)
;
_diffrn_ambient_environment N~2~
_diffrn_ambient_temperature 220.60(10)
_diffrn_detector 'CCD plate'
_diffrn_detector_area_resol_mean 16.0733
_diffrn_detector_type Eos
_diffrn_measured_fraction_theta_full 0.995
_diffrn_measured_fraction_theta_max 0.889
_diffrn_measurement_details
;
  1 omega  -27.00   47.00   1.0000    8.0000
omega____ theta____ kappa____ phi______ frames
    -       21.0541  -77.0000  150.0000 74

  2 omega  -18.00   94.00   1.0000    8.0000
omega____ theta____ kappa____ phi______ frames
    -       21.0541   19.0000  -30.0000 112

  3 omega   24.00   58.00   1.0000    8.0000
omega____ theta____ kappa____ phi______ frames
    -       21.0541   77.0000   60.0000 34
;
_diffrn_measurement_device 'four-circle diffractometer'
_diffrn_measurement_device_type 'SuperNova, Dual, Cu at zero, Eos'
_diffrn_measurement_method '\w scans'
_diffrn_orient_matrix_UB_11 -0.0427965000
_diffrn_orient_matrix_UB_12 0.0254387000
_diffrn_orient_matrix_UB_13 -0.0065435000
_diffrn_orient_matrix_UB_21 0.0327137000
_diffrn_orient_matrix_UB_22 0.0172619000
_diffrn_orient_matrix_UB_23 -0.0234554000
_diffrn_orient_matrix_UB_31 -0.0211521000
_diffrn_orient_matrix_UB_32 -0.0248124000
_diffrn_orient_matrix_UB_33 -0.0230664000
_diffrn_radiation_monochromator mirror
_diffrn_radiation_probe x-ray
_diffrn_radiation_type MoK\a
_diffrn_radiation_wavelength 0.71000
_diffrn_reflns_av_R_equivalents 0.0655
_diffrn_reflns_av_unetI/netI 0.0788
_diffrn_reflns_limit_h_max 16
_diffrn_reflns_limit_h_min -8
_diffrn_reflns_limit_k_max 24
_diffrn_reflns_limit_k_min -23
_diffrn_reflns_limit_l_max 27
_diffrn_reflns_limit_l_min -25
_diffrn_reflns_number 19712
_diffrn_reflns_theta_full 25.00
_diffrn_reflns_theta_max 28.99
_diffrn_reflns_theta_min 3.33
_diffrn_source 'SuperNova (Mo) X-ray Source'
_exptl_absorpt_coefficient_mu 0.245
_exptl_absorpt_correction_T_max 1.00000
_exptl_absorpt_correction_T_min 0.86563
_exptl_absorpt_correction_type multi-scan
_exptl_absorpt_process_details
;
CrysAlisPro, Agilent Technologies,
Version 1.171.37.33 (release 27-03-2014 CrysAlis171 .NET)
(compiled Mar 27 2014,17:12:48)
Empirical absorption correction using spherical harmonics,
 implemented in SCALE3 ABSPACK scaling algorithm.
;
_exptl_crystal_colour clear
_exptl_crystal_colour_lustre clear
_exptl_crystal_density_diffrn 1.155
_exptl_crystal_density_method 'not measured'
_exptl_crystal_description block
_exptl_crystal_F_000 1744
_exptl_crystal_recrystallization_method 'Re-crystallisation from solvent'
_exptl_crystal_size_max 0.28
_exptl_crystal_size_mid 0.2
_exptl_crystal_size_min 0.18
_refine_diff_density_max 0.813
_refine_diff_density_min -0.678
_refine_diff_density_rms 0.069
_refine_ls_extinction_method none
_refine_ls_goodness_of_fit_ref 1.064
_refine_ls_hydrogen_treatment constr
_refine_ls_matrix_type full
_refine_ls_number_parameters 321
_refine_ls_number_reflns 5681
_refine_ls_number_restraints 28
_refine_ls_restrained_S_all 1.084
_refine_ls_R_factor_all 0.1483
_refine_ls_R_factor_gt 0.0856
_refine_ls_shift/su_max 0.027
_refine_ls_shift/su_mean 0.002
_refine_ls_structure_factor_coef Fsqd
_refine_ls_weighting_details 'calc w=1/[\s^2^(Fo^2^)+(0.0920P)^2^+4.6608P] where P=(Fo^2^+2Fc^2^)/3'
_refine_ls_weighting_scheme calc
_refine_ls_wR_factor_gt 0.2037
_refine_ls_wR_factor_ref 0.2526
_reflns_number_gt 3156
_reflns_number_total 5681
_reflns_threshold_expression >2sigma(I)
_cod_data_source_file c6dt01417h2.cif
_cod_data_source_block wujc0310_1
_cod_depositor_comments 'Adding full bibliography for 7039292--7039295.cif.'
_cod_database_code 7039295
_reflns_odcompleteness_completeness 99.64
_reflns_odcompleteness_iscentric 1
_reflns_odcompleteness_theta 26.32
_olex2_refinement_description
;
1. Fixed Uiso
 At 1.2 times of:
  All C(H) groups, All C(H,H) groups
 At 1.5 times of:
  All C(H,H,H) groups
2. Restrained distances
 C8-C25
 1.54 with sigma of 0.02
 C20-C21
 1.38 with sigma of 0.002
 C8-C26
 1.54 with sigma of 0.02
 C8-C27
 1.54 with sigma of 0.02
 C8-C25'
 1.54 with sigma of 0.02
 C8-C26'
 1.54 with sigma of 0.02
 C8-C27'
 1.54 with sigma of 0.02
 C14-C28 = C14-C29 = C14-C30
 1.54 with sigma of 0.02
3. Rigid bond restraints
 C25, C26, C27, C25', C27', C26'
 with sigma for 1-2 distances of 0.01 and sigma for 1-3 distances of 0.01
 C20, C21, C22
 with sigma for 1-2 distances of 0.01 and sigma for 1-3 distances of 0.01
 C24, C23, C19
 with sigma for 1-2 distances of 0.004 and sigma for 1-3 distances of 0.008
4. Uiso/Uaniso restraints and constraints
C24 \\sim C23 \\sim C19: within 1.7A with sigma of 0.004 and sigma for terminal
atoms of 0.008
5. Others
 Sof(C25')=Sof(H25D)=Sof(H25E)=Sof(H25F)=Sof(C27')=Sof(H27D)=Sof(H27E)=
 Sof(H27F)=Sof(C26')=Sof(H26D)=Sof(H26E)=Sof(H26F)=1-FVAR(1)
 Sof(C25)=Sof(H25A)=Sof(H25B)=Sof(H25C)=Sof(C26)=Sof(H26A)=Sof(H26B)=Sof(H26C)=
 Sof(C27)=Sof(H27A)=Sof(H27B)=Sof(H27C)=FVAR(1)
 Fixed Sof: C28(0.5) H28A(0.5) H28B(0.5) H28C(0.5) C29(0.5) H29A(0.5)
 H29B(0.5) H29C(0.5) C30(0.5) H30A(0.5) H30B(0.5) H30C(0.5) H24A(0.5) H24B(0.5)
 H24C(0.5)
6.a Riding coordinates:
 C30(H30A,H30B,H30C)
6.b Ternary CH refined with riding coordinates:
 C3(H3), C17(H17)
6.c Secondary CH2 refined with riding coordinates:
 C7(H7A,H7B), C13(H13A,H13B), C20(H20A,H20B), C21(H21A,H21B)
6.d Me refined with riding coordinates:
 C28(H28A,H28B,H28C)
6.e Aromatic/amide H refined with riding coordinates:
 C5(H5), C11(H11)
6.f Idealised Me refined as rotating group:
 C29(H29A,H29B,H29C), C22(H22A,H22B,H22C), C23(H23A,H23B,H23C), C24(H24A,H24B,
 H24C), C25(H25A,H25B,H25C), C26(H26A,H26B,H26C), C27(H27A,H27B,H27C),
 C25'(H25D,H25E,H25F), C27'(H27D,H27E,H27F), C26'(H26D,H26E,H26F)
;
_olex2_submission_special_instructions 'No special instructions were received'
_solvent_exptl_crystal_recrystallization_method tetrahydrofuran

loop_
_space_group_symop_id
_space_group_symop_operation_xyz
1 'x, y, z'
2 '-x+1/2, -y, z+1/2'
3 'x+1/2, -y+1/2, -z+1/2'
4 '-x, y+1/2, -z'
5 '-x, -y, -z'
6 'x-1/2, y, -z-1/2'
7 '-x-1/2, y-1/2, z-1/2'
8 'x, -y-1/2, z'

loop_
_atom_site_label
_atom_site_type_symbol
_atom_site_fract_x
_atom_site_fract_y
_atom_site_fract_z
_atom_site_U_iso_or_equiv
_atom_site_adp_type
_atom_site_occupancy
_atom_site_calc_flag
_atom_site_disorder_assembly
_atom_site_disorder_group
_atom_site_site_symmetry_order
_atom_site_refinement_flags_posn
_atom_site_refinement_flags_adp
_atom_site_refinement_flags_occupancy
C28 C 0.2544(7) 0.3309(4) 0.3222(3) 0.082(2) Uani 0.50 d A -1 1 D . .
H28A H 0.2130 0.3287 0.2838 0.123 Uiso 0.50 calc A -1 1 R . .
H28B H 0.3220 0.3564 0.3145 0.123 Uiso 0.50 calc A -1 1 R . .
H28C H 0.2135 0.3573 0.3538 0.123 Uiso 0.50 calc A -1 1 R . .
C29 C 0.1661(5) 0.2167(4) 0.3598(4) 0.099(3) Uani 0.50 d A -1 1 D . .
H29A H 0.1742 0.1659 0.3731 0.148 Uiso 0.50 calc A -1 1 GR . .
H29B H 0.1222 0.2186 0.3223 0.148 Uiso 0.50 calc A -1 1 GR . .
H29C H 0.1314 0.2448 0.3928 0.148 Uiso 0.50 calc A -1 1 GR . .
C30 C 0.3418(9) 0.2108(5) 0.2959(3) 0.136(4) Uani 0.50 d A -1 1 D . .
H30A H 0.4074 0.2275 0.2754 0.204 Uiso 0.50 d A -1 1 R . .
H30B H 0.3572 0.1670 0.3203 0.204 Uiso 0.50 d A -1 1 R . .
H30C H 0.2877 0.1995 0.2645 0.204 Uiso 0.50 d A -1 1 R . .
K2 K 0.69107(6) 0.2500 0.54941(3) 0.03547(18) Uani 1 d . . 2 S T P
K1 K 0.50101(7) 0.2500 0.70185(4) 0.0709(4) Uani 1 d . . 2 S T P
O1 O 0.6978(2) 0.2500 0.67851(11) 0.0514(8) Uani 1 d . . 2 S T P
O2 O 0.4902(2) 0.2500 0.58490(11) 0.0491(7) Uani 1 d . . 2 S T P
O3 O 0.56244(17) 0.09869(14) 0.65145(9) 0.0712(7) Uani 1 d . . 1 . . .
C1 C 0.6262(2) 0.09728(15) 0.59768(13) 0.0500(7) Uani 1 d . . 1 . . .
C2 C 0.7394(2) 0.09783(14) 0.60313(13) 0.0486(7) Uani 1 d . . 1 . . .
C3 C 0.8012(2) 0.09378(14) 0.54820(13) 0.0480(7) Uani 1 d . . 1 . . .
H3 H 0.8808 0.0908 0.5518 0.058 Uiso 1 calc . . 1 R . .
C4 C 0.7542(2) 0.09052(14) 0.48829(13) 0.0470(7) Uani 1 d B . 1 . . .
C5 C 0.6403(2) 0.09539(14) 0.48486(13) 0.0451(7) Uani 1 d . . 1 . . .
H5 H 0.6072 0.0959 0.4453 0.054 Uiso 1 calc . . 1 R . .
C6 C 0.5751(2) 0.09944(15) 0.53826(13) 0.0467(7) Uani 1 d . . 1 . . .
C7 C 0.7985(2) 0.10955(17) 0.66589(13) 0.0549(8) Uani 1 d . . 1 . . .
H7A H 0.7455 0.1102 0.7000 0.066 Uiso 1 calc . . 1 R . .
H7B H 0.8480 0.0683 0.6732 0.066 Uiso 1 calc . . 1 R . .
C8 C 0.8253(3) 0.08398(17) 0.42873(15) 0.0640(9) Uani 1 d . . 1 D . .
C9 C 0.4482(3) 0.2500 0.52829(16) 0.0391(9) Uani 1 d . . 2 S T P
C10 C 0.4246(2) 0.31740(16) 0.49669(11) 0.0428(7) Uani 1 d . . 1 . . .
C11 C 0.3735(2) 0.31595(16) 0.43814(12) 0.0452(7) Uani 1 d . . 1 . . .
H11 H 0.3576 0.3609 0.4184 0.054 Uiso 1 calc . . 1 R . .
C12 C 0.3453(3) 0.2500 0.40785(16) 0.0462(10) Uani 1 d . . 2 S T P
C13 C 0.4521(2) 0.38979(17) 0.52995(13) 0.0527(8) Uani 1 d . . 1 . . .
H13A H 0.4174 0.3903 0.5712 0.063 Uiso 1 calc . . 1 R . .
H13B H 0.4229 0.4311 0.5057 0.063 Uiso 1 calc . . 1 R . .
C14 C 0.2786(4) 0.2500 0.34597(18) 0.0628(13) Uani 1 d . . 2 DS T P
C15 C 0.8032(3) 0.2500 0.67214(15) 0.0402(9) Uani 1 d . . 2 S T P
C16 C 0.8623(2) 0.31779(15) 0.66620(10) 0.0409(7) Uani 1 d . . 1 . . .
C17 C 0.9743(2) 0.31598(16) 0.65511(11) 0.0432(7) Uani 1 d . . 1 . . .
H17 H 1.0112 0.3628 0.6447 0.052 Uiso 1 calc . . 1 R . .
C18 C 1.0326(3) 0.2500 0.64890(15) 0.0412(10) Uani 1 d . . 2 S T P
C19 C 1.1525(3) 0.2500 0.62728(19) 0.0689(11) Uani 1 d . . 2 S TU P
C20 C 0.5402(3) 0.0204(3) 0.66852(10) 0.1482(17) Uani 1 d . . 1 D U .
H20A H 0.4944 -0.0020 0.6363 0.178 Uiso 1 calc . . 1 R . .
H20B H 0.6083 -0.0070 0.6698 0.178 Uiso 1 calc . . 1 R . .
C21 C 0.4892(4) 0.0147(2) 0.72614(12) 0.132(2) Uani 1 d . . 1 D U .
H21A H 0.4230 0.0443 0.7244 0.159 Uiso 1 calc . . 1 R . .
H21B H 0.5364 0.0374 0.7576 0.159 Uiso 1 calc . . 1 R . .
C22 C 0.4596(3) -0.06051(19) 0.74895(17) 0.0812(12) Uani 1 d . . 1 . U .
H22A H 0.4414 -0.0916 0.7135 0.122 Uiso 1 calc . . 1 GR . .
H22B H 0.3979 -0.0570 0.7767 0.122 Uiso 1 calc . . 1 GR . .
H22C H 0.5202 -0.0817 0.7714 0.122 Uiso 1 calc . . 1 GR . .
C23 C 1.2148(3) 0.3174(2) 0.65269(18) 0.0832(11) Uani 1 d . . 1 . U .
H23A H 1.2896 0.3145 0.6395 0.125 Uiso 1 calc . . 1 GR . .
H23B H 1.2112 0.3177 0.6980 0.125 Uiso 1 calc . . 1 GR . .
H23C H 1.1826 0.3622 0.6365 0.125 Uiso 1 calc . . 1 GR . .
C24 C 1.1519(4) 0.2500 0.5555(2) 0.1024(17) Uani 1 d . . 2 S TU P
H24A H 1.1042 0.2114 0.5405 0.154 Uiso 0.50 calc . . 1 GR . .
H24B H 1.2245 0.2412 0.5402 0.154 Uiso 0.50 calc . . 1 GR . .
H24C H 1.1267 0.2974 0.5404 0.154 Uiso 0.50 calc . . 1 GR . .
C25 C 0.9380(6) 0.1127(5) 0.4343(3) 0.083(2) Uani 0.520(5) d B 1 1 D U .
H25A H 0.9366 0.1609 0.4540 0.124 Uiso 0.520(5) calc B 1 1 GR . .
H25B H 0.9699 0.1168 0.3930 0.124 Uiso 0.520(5) calc B 1 1 GR . .
H25C H 0.9806 0.0792 0.4596 0.124 Uiso 0.520(5) calc B 1 1 GR . .
C26 C 0.8291(8) 0.0064(4) 0.4036(4) 0.152(3) Uani 0.520(5) d B 1 1 D U .
H26A H 0.8649 -0.0254 0.4337 0.227 Uiso 0.520(5) calc B 1 1 GR . .
H26B H 0.8688 0.0057 0.3645 0.227 Uiso 0.520(5) calc B 1 1 GR . .
H26C H 0.7562 -0.0112 0.3966 0.227 Uiso 0.520(5) calc B 1 1 GR . .
C27 C 0.7840(8) 0.1391(6) 0.3749(3) 0.139(4) Uani 0.520(5) d B 1 1 D U .
H27A H 0.7195 0.1190 0.3556 0.208 Uiso 0.520(5) calc B 1 1 GR . .
H27B H 0.8399 0.1447 0.3435 0.208 Uiso 0.520(5) calc B 1 1 GR . .
H27C H 0.7676 0.1867 0.3932 0.208 Uiso 0.520(5) calc B 1 1 GR . .
C25' C 0.9005(10) 0.1505(7) 0.4286(6) 0.221(5) Uani 0.480(5) d B 2 1 D U .
H25D H 0.8603 0.1942 0.4404 0.332 Uiso 0.480(5) calc B 2 1 GR . .
H25E H 0.9305 0.1571 0.3871 0.332 Uiso 0.480(5) calc B 2 1 GR . .
H25F H 0.9586 0.1424 0.4583 0.332 Uiso 0.480(5) calc B 2 1 GR . .
C27' C 0.7559(6) 0.0706(6) 0.3736(3) 0.089(3) Uani 0.480(5) d B 2 1 D U .
H27D H 0.7122 0.1140 0.3655 0.133 Uiso 0.480(5) calc B 2 1 GR . .
H27E H 0.7091 0.0288 0.3818 0.133 Uiso 0.480(5) calc B 2 1 GR . .
H27F H 0.8007 0.0602 0.3375 0.133 Uiso 0.480(5) calc B 2 1 GR . .
C26' C 0.8885(10) 0.0107(6) 0.4440(5) 0.234(5) Uani 0.480(5) d B 2 1 D U .
H26D H 0.8572 -0.0123 0.4807 0.351 Uiso 0.480(5) calc B 2 1 GR . .
H26E H 0.9637 0.0222 0.4520 0.351 Uiso 0.480(5) calc B 2 1 GR . .
H26F H 0.8833 -0.0227 0.4087 0.351 Uiso 0.480(5) calc B 2 1 GR . .

loop_
_atom_site_aniso_label
_atom_site_aniso_U_11
_atom_site_aniso_U_22
_atom_site_aniso_U_33
_atom_site_aniso_U_23
_atom_site_aniso_U_13
_atom_site_aniso_U_12
C28 0.095(5) 0.104(5) 0.046(3) 0.000(3) -0.036(3) 0.011(5)
C29 0.068(4) 0.138(8) 0.091(5) 0.006(4) -0.042(4) -0.023(4)
C30 0.229(10) 0.145(7) 0.034(3) -0.013(3) -0.012(5) 0.108(6)
K2 0.0305(4) 0.0408(4) 0.0351(3) 0.000 0.0015(3) 0.000
K1 0.0262(4) 0.1575(10) 0.0290(4) 0.000 0.0044(3) 0.000
O1 0.0229(12) 0.095(2) 0.0364(12) 0.000 0.0018(11) 0.000
O2 0.0297(13) 0.0832(19) 0.0344(12) 0.000 -0.0031(11) 0.000
O3 0.0456(11) 0.1103(16) 0.0576(11) 0.0407(11) -0.0070(10) -0.0318(11)
C1 0.0417(15) 0.0551(16) 0.0534(14) 0.0229(12) -0.0106(13) -0.0185(12)
C2 0.0435(15) 0.0429(14) 0.0594(15) 0.0201(12) -0.0168(13) -0.0080(12)
C3 0.0413(15) 0.0407(14) 0.0619(16) 0.0008(12) -0.0090(14) 0.0039(12)
C4 0.0477(16) 0.0338(13) 0.0594(16) -0.0047(12) -0.0067(14) 0.0040(12)
C5 0.0441(15) 0.0378(14) 0.0533(15) 0.0025(12) -0.0076(13) -0.0052(12)
C6 0.0390(14) 0.0453(14) 0.0558(15) 0.0151(12) -0.0136(13) -0.0135(12)
C7 0.0452(16) 0.0681(17) 0.0515(14) 0.0270(13) -0.0071(14) -0.0050(14)
C8 0.0473(17) 0.072(2) 0.0726(19) -0.0250(16) -0.0042(16) 0.0112(15)
C9 0.0176(15) 0.068(2) 0.0322(16) 0.000 -0.0008(14) 0.000
C10 0.0245(12) 0.0641(17) 0.0399(12) -0.0070(12) 0.0006(11) 0.0075(12)
C11 0.0293(13) 0.0660(17) 0.0403(13) -0.0003(12) -0.0070(11) 0.0079(12)
C12 0.035(2) 0.072(3) 0.0315(16) 0.000 -0.0066(16) 0.000
C13 0.0400(15) 0.0680(18) 0.0501(14) -0.0139(13) -0.0085(13) 0.0216(13)
C14 0.065(3) 0.080(3) 0.043(2) 0.000 -0.020(2) 0.000
C15 0.0223(16) 0.073(2) 0.0250(15) 0.000 -0.0037(14) 0.000
C16 0.0286(12) 0.0655(16) 0.0286(11) -0.0116(11) -0.0038(10) 0.0027(12)
C17 0.0333(14) 0.0649(17) 0.0315(11) -0.0033(12) -0.0032(11) -0.0073(12)
C18 0.0214(16) 0.074(2) 0.0281(16) 0.000 -0.0036(14) 0.000
C19 0.0176(16) 0.145(3) 0.0437(16) 0.000 -0.0001(16) 0.000
C20 0.217(4) 0.172(3) 0.056(2) 0.030(2) -0.020(2) -0.146(3)
C21 0.259(6) 0.078(2) 0.060(2) 0.012(2) 0.010(3) -0.050(3)
C22 0.109(3) 0.0661(19) 0.0685(19) 0.0182(17) 0.003(2) -0.026(2)
C23 0.0290(15) 0.120(3) 0.101(2) 0.0245(19) 0.0007(17) -0.0101(16)
C24 0.033(2) 0.225(5) 0.0498(19) 0.000 0.011(2) 0.000
C25 0.099(6) 0.108(5) 0.041(3) -0.021(3) 0.012(3) -0.040(4)
C26 0.175(7) 0.099(5) 0.181(6) -0.100(4) 0.131(5) -0.077(5)
C27 0.127(8) 0.218(10) 0.072(4) 0.070(5) 0.041(5) 0.063(7)
C25' 0.220(9) 0.225(11) 0.218(9) -0.141(8) 0.177(7) -0.160(8)
C27' 0.055(5) 0.152(8) 0.060(4) -0.021(5) 0.003(4) 0.003(5)
C26' 0.276(9) 0.318(10) 0.107(7) -0.102(7) -0.052(7) 0.257(7)

loop_
_atom_type_symbol
_atom_type_description
_atom_type_scat_dispersion_real
_atom_type_scat_dispersion_imag
_atom_type_scat_source
C C 0.0033 0.0016 'International Tables Vol C Tables 4.2.6.8 and 6.1.1.4'
H H 0.0000 0.0000 'International Tables Vol C Tables 4.2.6.8 and 6.1.1.4'
K K 0.2009 0.2494 'International Tables Vol C Tables 4.2.6.8 and 6.1.1.4'
O O 0.0106 0.0060 'International Tables Vol C Tables 4.2.6.8 and 6.1.1.4'

loop_
_geom_angle_atom_site_label_1
_geom_angle_atom_site_label_2
_geom_angle_atom_site_label_3
_geom_angle
_geom_angle_site_symmetry_1
_geom_angle_site_symmetry_3
H28A C28 H28B 109.5 . .
H28A C28 H28C 109.5 . .
H28B C28 H28C 109.5 . .
C14 C28 H28A 109.5 . .
C14 C28 H28B 109.5 . .
C14 C28 H28C 109.5 . .
C14 C29 H29A 109.5 . .
C14 C29 H29B 109.5 . .
C14 C29 H29C 109.5 . .
H30A C30 H30B 109.4 . .
H30A C30 H30C 109.5 . .
H30B C30 H30C 109.5 . .
C14 C30 H30A 127.5 . .
C14 C30 H30B 96.1 . .
C14 C30 H30C 103.4 . .
O1 K2 C1 70.81(6) . 8_565
O1 K2 C1 70.81(6) . .
O1 K2 C2 67.52(6) . 8_565
O1 K2 C2 67.52(6) . .
O1 K2 C3 89.72(6) . 8_565
O1 K2 C3 89.72(6) . .
O1 K2 C6 95.22(6) . 8_565
O1 K2 C6 95.22(6) . .
O1 K2 C9 100.26(8) . .
O1 K2 C15 26.17(8) . .
O2 K2 O1 74.78(8) . .
O2 K2 C1 69.57(6) . .
O2 K2 C1 69.57(6) . 8_565
O2 K2 C2 94.47(6) . 8_565
O2 K2 C2 94.47(6) . .
O2 K2 C3 114.66(6) . .
O2 K2 C3 114.66(5) . 8_565
O2 K2 C6 65.07(6) . 8_565
O2 K2 C6 65.07(6) . .
O2 K2 C9 25.49(8) . .
O2 K2 C15 100.95(9) . .
C1 K2 C1 129.47(11) . 8_565
C1 K2 C3 158.64(8) . 8_565
C1 K2 C3 45.71(8) . .
C1 K2 C3 158.64(8) 8_565 .
C1 K2 C3 45.71(8) 8_565 8_565
C1 K2 C6 134.61(8) 8_565 .
C1 K2 C6 26.64(7) . .
C1 K2 C6 134.61(8) . 8_565
C1 K2 C6 26.64(7) 8_565 8_565
C2 K2 C1 138.02(8) . 8_565
C2 K2 C1 26.61(7) 8_565 8_565
C2 K2 C1 138.02(8) 8_565 .
C2 K2 C1 26.61(7) . .
C2 K2 C2 129.74(11) 8_565 .
C2 K2 C3 26.13(7) . .
C2 K2 C3 137.19(8) . 8_565
C2 K2 C3 26.13(7) 8_565 8_565
C2 K2 C3 137.19(8) 8_565 .
C2 K2 C6 156.78(8) 8_565 .
C2 K2 C6 47.25(7) 8_565 8_565
C2 K2 C6 156.78(8) . 8_565
C2 K2 C6 47.25(7) . .
C3 K2 C3 128.58(11) . 8_565
C6 K2 C3 53.53(7) 8_565 8_565
C6 K2 C3 174.71(7) . 8_565
C6 K2 C3 174.71(7) 8_565 .
C6 K2 C3 53.53(7) . .
C6 K2 C6 123.88(11) . 8_565
C9 K2 C1 77.91(6) . .
C9 K2 C1 77.91(6) . 8_565
C9 K2 C2 104.48(6) . .
C9 K2 C2 104.48(6) . 8_565
C9 K2 C3 115.32(5) . 8_565
C9 K2 C3 115.32(5) . .
C9 K2 C6 61.94(5) . 8_565
C9 K2 C6 61.94(5) . .
C15 K2 C1 79.93(6) . 8_565
C15 K2 C1 79.93(6) . .
C15 K2 C2 64.87(5) . .
C15 K2 C2 64.87(5) . 8_565
C15 K2 C3 78.71(6) . .
C15 K2 C3 78.71(6) . 8_565
C15 K2 C6 106.57(6) . 8_565
C15 K2 C6 106.57(6) . .
C15 K2 C9 126.43(9) . .
O1 K1 K2 42.58(6) . .
O1 K1 O2 81.50(8) . .
O1 K1 O3 71.59(5) . 8_565
O1 K1 O3 71.59(5) . .
O1 K1 C16 129.66(7) . 3_456
O1 K1 C16 129.66(7) . 6_557
O1 K1 C17 106.51(7) . 6_557
O1 K1 C17 106.51(7) . 3_456
O1 K1 C18 94.57(9) . 6_557
O2 K1 K2 38.92(6) . .
O2 K1 O3 70.13(4) . 8_565
O2 K1 O3 70.13(4) . .
O2 K1 C16 140.62(7) . 6_557
O2 K1 C16 140.62(7) . 3_456
O2 K1 C17 156.89(6) . 3_456
O2 K1 C17 156.89(6) . 6_557
O2 K1 C18 176.08(9) . 6_557
O3 K1 K2 64.34(4) . .
O3 K1 K2 64.34(4) 8_565 .
O3 K1 O3 128.67(8) . 8_565
O3 K1 C16 95.19(6) . 3_456
O3 K1 C16 136.01(6) 8_565 3_456
O3 K1 C16 95.19(6) 8_565 6_557
O3 K1 C16 136.01(6) . 6_557
O3 K1 C17 132.83(6) . 6_557
O3 K1 C17 91.48(6) . 3_456
O3 K1 C17 132.83(6) 8_565 3_456
O3 K1 C17 91.48(6) 8_565 6_557
O3 K1 C18 108.70(4) 8_565 6_557
O3 K1 C18 108.70(4) . 6_557
C16 K1 K2 159.11(5) 3_456 .
C16 K1 K2 159.11(5) 6_557 .
C16 K1 C16 40.84(9) 3_456 6_557
C17 K1 K2 144.07(5) 6_557 .
C17 K1 K2 144.07(5) 3_456 .
C17 K1 C16 48.41(6) 6_557 3_456
C17 K1 C16 23.52(6) 6_557 6_557
C17 K1 C16 48.41(6) 3_456 6_557
C17 K1 C16 23.52(6) 3_456 3_456
C17 K1 C17 42.54(10) 6_557 3_456
C18 K1 K2 137.16(7) 6_557 .
C18 K1 C16 42.70(7) 6_557 6_557
C18 K1 C16 42.70(7) 6_557 3_456
C18 K1 C17 24.86(6) 6_557 6_557
C18 K1 C17 24.86(6) 6_557 3_456
K1 O1 K2 99.83(9) . .
C15 O1 K2 85.78(18) . .
C15 O1 K1 174.4(2) . .
K1 O2 K2 103.89(9) . .
C9 O2 K2 96.33(19) . .
C9 O2 K1 159.8(2) . .
C1 O3 K1 116.71(16) . .
C1 O3 C20 106.8(2) . .
C20 O3 K1 136.48(16) . .
O3 C1 K2 114.17(18) . .
O3 C1 C2 119.7(2) . .
O3 C1 C6 119.0(2) . .
C2 C1 K2 76.12(15) . .
C2 C1 C6 121.2(3) . .
C6 C1 K2 77.91(15) . .
C1 C2 K2 77.27(16) . .
C1 C2 C7 123.1(3) . .
C3 C2 K2 80.76(15) . .
C3 C2 C1 118.3(3) . .
C3 C2 C7 118.4(3) . .
C7 C2 K2 107.21(17) . .
K2 C3 H3 118.7 . .
C2 C3 K2 73.10(15) . .
C2 C3 H3 118.7 . .
C2 C3 C4 122.5(3) . .
C4 C3 K2 82.30(15) . .
C4 C3 H3 118.7 . .
C3 C4 K2 72.44(15) . .
C3 C4 C5 117.2(3) . .
C3 C4 C8 121.0(3) . .
C5 C4 K2 74.16(15) . .
C5 C4 C8 121.9(3) . .
C8 C4 K2 122.08(17) . .
K2 C5 H5 117.8 . .
C4 C5 K2 80.55(15) . .
C4 C5 H5 118.8 . .
C6 C5 K2 73.43(15) . .
C6 C5 C4 122.4(3) . .
C6 C5 H5 118.8 . .
C1 C6 K2 75.44(15) . .
C1 C6 C13 123.1(3) . 8_565
C5 C6 K2 80.88(15) . .
C5 C6 C1 118.1(3) . .
C5 C6 C13 118.8(2) . 8_565
C13 C6 K2 110.77(17) 8_565 .
C2 C7 H7A 109.3 . .
C2 C7 H7B 109.3 . .
H7A C7 H7B 108.0 . .
C16 C7 C2 111.5(2) 8_565 .
C16 C7 H7A 109.3 8_565 .
C16 C7 H7B 109.3 8_565 .
C4 C8 C27 111.0(4) . .
C4 C8 C26' 100.2(5) . .
C25 C8 C4 115.9(3) . .
C25 C8 C26 109.0(5) . .
C25 C8 C27 97.9(5) . .
C25 C8 C25' 32.1(6) . .
C25 C8 C26' 79.3(6) . .
C26 C8 C4 112.4(4) . .
C26 C8 C27 109.7(6) . .
C26 C8 C25' 136.0(6) . .
C26 C8 C26' 43.2(6) . .
C25' C8 C4 106.7(5) . .
C25' C8 C27 72.6(7) . .
C25' C8 C26' 111.4(8) . .
C27' C8 C4 109.6(4) . .
C27' C8 C25 131.7(5) . .
C27' C8 C26 65.3(6) . .
C27' C8 C27 49.2(5) . .
C27' C8 C25' 119.0(7) . .
C27' C8 C26' 108.4(6) . .
C26' C8 C27 146.2(6) . .
O2 C9 K2 58.18(17) . .
O2 C9 C10 121.04(16) . .
O2 C9 C10 121.04(16) . 8_565
C10 C9 K2 105.81(17) 8_565 .
C10 C9 K2 105.81(17) . .
C10 C9 C10 117.9(3) 8_565 .
C9 C10 C13 118.0(2) . .
C11 C10 C9 119.9(3) . .
C11 C10 C13 122.0(3) . .
C10 C11 H11 118.7 . .
C10 C11 C12 122.6(3) . .
C12 C11 H11 118.7 . .
C11 C12 C11 116.8(3) . 8_565
C11 C12 C14 121.52(17) 8_565 .
C11 C12 C14 121.52(17) . .
C6 C13 H13A 109.1 8_565 .
C6 C13 H13B 109.1 8_565 .
C10 C13 C6 112.4(2) . 8_565
C10 C13 H13A 109.1 . .
C10 C13 H13B 109.1 . .
H13A C13 H13B 107.9 . .
C28 C14 C28 136.3(5) 8_565 .
C29 C14 C28 61.9(4) . 8_565
C29 C14 C28 61.9(4) 8_565 .
C29 C14 C28 104.6(5) 8_565 8_565
C29 C14 C28 104.6(5) . .
C29 C14 C29 45.9(6) . 8_565
C29 C14 C12 108.3(4) . .
C29 C14 C12 108.3(4) 8_565 .
C30 C14 C28 108.0(5) . .
C30 C14 C28 108.0(5) 8_565 8_565
C30 C14 C28 55.4(5) . 8_565
C30 C14 C28 55.4(5) 8_565 .
C30 C14 C29 114.9(5) . .
C30 C14 C29 142.1(5) . 8_565
C30 C14 C29 142.1(5) 8_565 .
C30 C14 C29 114.9(5) 8_565 8_565
C30 C14 C30 56.4(7) . 8_565
C30 C14 C12 109.2(4) 8_565 .
C30 C14 C12 109.2(4) . .
C12 C14 C28 111.9(3) . 8_565
C12 C14 C28 111.9(3) . .
O1 C15 K2 68.05(17) . .
O1 C15 C16 121.05(16) . 8_565
O1 C15 C16 121.05(16) . .
C16 C15 K2 99.22(16) . .
C16 C15 K2 99.22(16) 8_565 .
C16 C15 C16 117.7(3) 8_565 .
C7 C16 K1 123.61(15) 8_565 6_657
C15 C16 K1 83.05(16) . 6_657
C15 C16 C7 118.2(2) . 8_565
C17 C16 K1 69.27(14) . 6_657
C17 C16 C7 121.7(3) . 8_565
C17 C16 C15 119.8(3) . .
K1 C17 H17 118.2 6_657 .
C16 C17 K1 87.22(14) . 6_657
C16 C17 H17 118.2 . .
C18 C17 K1 74.14(16) . 6_657
C18 C17 C16 122.9(3) . .
C18 C17 H17 118.2 . .
C17 C18 K1 81.00(16) . 6_657
C17 C18 K1 81.00(16) 8_565 6_657
C17 C18 C17 116.9(3) 8_565 .
C17 C18 C19 121.29(17) . .
C17 C18 C19 121.29(17) 8_565 .
C19 C18 K1 114.3(2) . 6_657
C23 C19 C18 111.9(2) . .
C23 C19 C18 111.9(2) 8_565 .
C23 C19 C23 104.7(4) . 8_565
C24 C19 C18 107.0(3) . .
C24 C19 C23 110.7(3) . .
C24 C19 C23 110.7(3) . 8_565
O3 C20 H20A 109.2 . .
O3 C20 H20B 109.2 . .
H20A C20 H20B 107.9 . .
C21 C20 O3 111.9(3) . .
C21 C20 H20A 109.2 . .
C21 C20 H20B 109.2 . .
C20 C21 H21A 107.8 . .
C20 C21 H21B 107.8 . .
C20 C21 C22 118.0(4) . .
H21A C21 H21B 107.1 . .
C22 C21 H21A 107.8 . .
C22 C21 H21B 107.8 . .
C21 C22 H22A 109.5 . .
C21 C22 H22B 109.5 . .
C21 C22 H22C 109.5 . .
H22A C22 H22B 109.5 . .
H22A C22 H22C 109.5 . .
H22B C22 H22C 109.5 . .
C19 C23 H23A 109.5 . .
C19 C23 H23B 109.5 . .
C19 C23 H23C 109.5 . .
H23A C23 H23B 109.5 . .
H23A C23 H23C 109.5 . .
H23B C23 H23C 109.5 . .
C19 C24 H24A 109.5 . .
C19 C24 H24B 109.5 . .
C19 C24 H24C 109.5 . .
H24A C24 H24B 109.5 . .
H24A C24 H24C 109.5 . .
H24B C24 H24C 109.5 . .
C8 C25 H25A 109.5 . .
C8 C25 H25B 109.5 . .
C8 C25 H25C 109.5 . .
C8 C26 H26A 109.5 . .
C8 C26 H26B 109.5 . .
C8 C26 H26C 109.5 . .
C8 C27 H27A 109.5 . .
C8 C27 H27B 109.5 . .
C8 C27 H27C 109.5 . .
C8 C25' H25D 109.5 . .
C8 C25' H25E 109.5 . .
C8 C25' H25F 109.5 . .
H25D C25' H25E 109.5 . .
H25D C25' H25F 109.5 . .
H25E C25' H25F 109.5 . .
C8 C27' H27D 109.5 . .
C8 C27' H27E 109.5 . .
C8 C27' H27F 109.5 . .
H27D C27' H27E 109.5 . .
H27D C27' H27F 109.5 . .
H27E C27' H27F 109.5 . .
C8 C26' H26D 109.5 . .
C8 C26' H26E 109.5 . .
C8 C26' H26F 109.5 . .
H26D C26' H26E 109.5 . .
H26D C26' H26F 109.5 . .
H26E C26' H26F 109.5 . .

loop_
_geom_bond_atom_site_label_1
_geom_bond_atom_site_label_2
_geom_bond_distance
_geom_bond_site_symmetry_2
C28 H28A 0.9600 .
C28 H28B 0.9600 .
C28 H28C 0.9600 .
C28 C14 1.565(7) .
C29 H29A 0.9600 .
C29 H29B 0.9600 .
C29 H29C 0.9600 .
C29 C14 1.532(8) .
C30 H30A 0.9602 .
C30 H30B 0.9601 .
C30 H30C 0.9599 .
C30 C14 1.489(8) .
K2 O1 2.732(2) .
K2 O2 2.574(3) .
K2 C1 3.031(3) .
K2 C1 3.031(3) 8_565
K2 C2 3.017(3) 8_565
K2 C2 3.017(3) .
K2 C3 3.112(3) .
K2 C3 3.112(3) 8_565
K2 C6 3.063(3) .
K2 C6 3.063(3) 8_565
K2 C9 3.011(3) .
K2 C15 2.937(3) .
K1 O1 2.462(3) .
K1 O2 2.477(3) .
K1 O3 3.013(3) .
K1 O3 3.013(3) 8_565
K1 C16 3.487(3) 3_456
K1 C16 3.487(3) 6_557
K1 C17 3.265(3) 6_557
K1 C17 3.265(3) 3_456
K1 C18 3.180(3) 6_557
O1 C15 1.299(4) .
O2 C9 1.303(4) .
O3 C1 1.380(3) .
O3 C20 1.476(5) .
C1 C2 1.392(4) .
C1 C6 1.405(4) .
C2 C3 1.389(4) .
C2 C7 1.526(4) .
C3 H3 0.9800 .
C3 C4 1.393(4) .
C4 C5 1.401(4) .
C4 C8 1.536(4) .
C5 H5 0.9300 .
C5 C6 1.385(4) .
C6 C13 1.531(4) 8_565
C7 H7A 0.9700 .
C7 H7B 0.9700 .
C7 C16 1.521(4) 8_565
C8 C25 1.479(8) .
C8 C26 1.491(7) .
C8 C27 1.590(8) .
C8 C25' 1.508(10) .
C8 C27' 1.463(7) .
C8 C26' 1.559(10) .
C9 C10 1.412(3) 8_565
C9 C10 1.412(3) .
C10 C11 1.388(3) .
C10 C13 1.516(4) .
C11 H11 0.9300 .
C11 C12 1.390(3) .
C12 C11 1.390(3) 8_565
C12 C14 1.543(5) .
C13 C6 1.531(4) 8_565
C13 H13A 0.9700 .
C13 H13B 0.9700 .
C14 C28 1.565(7) 8_565
C14 C29 1.532(8) 8_565
C14 C30 1.489(8) 8_565
C15 C16 1.422(3) .
C15 C16 1.422(3) 8_565
C16 K1 3.487(3) 6_657
C16 C7 1.521(4) 8_565
C16 C17 1.393(4) .
C17 K1 3.265(3) 6_657
C17 H17 0.9800 .
C17 C18 1.390(3) .
C18 K1 3.180(3) 6_657
C18 C17 1.390(3) 8_565
C18 C19 1.539(5) .
C19 C23 1.528(4) 8_565
C19 C23 1.528(4) .
C19 C24 1.518(6) .
C20 H20A 0.9700 .
C20 H20B 0.9700 .
C20 C21 1.3731(19) .
C21 H21A 0.9700 .
C21 H21B 0.9700 .
C21 C22 1.479(5) .
C22 H22A 0.9600 .
C22 H22B 0.9600 .
C22 H22C 0.9600 .
C23 H23A 0.9600 .
C23 H23B 0.9600 .
C23 H23C 0.9600 .
C24 H24A 0.9600 .
C24 H24B 0.9600 .
C24 H24C 0.9600 .
C25 H25A 0.9600 .
C25 H25B 0.9600 .
C25 H25C 0.9600 .
C26 H26A 0.9600 .
C26 H26B 0.9600 .
C26 H26C 0.9600 .
C27 H27A 0.9600 .
C27 H27B 0.9600 .
C27 H27C 0.9600 .
C25' H25D 0.9600 .
C25' H25E 0.9600 .
C25' H25F 0.9600 .
C27' H27D 0.9600 .
C27' H27E 0.9600 .
C27' H27F 0.9600 .
C26' H26D 0.9600 .
C26' H26E 0.9600 .
C26' H26F 0.9600 .

loop_
_geom_torsion_atom_site_label_1
_geom_torsion_atom_site_label_2
_geom_torsion_atom_site_label_3
_geom_torsion_atom_site_label_4
_geom_torsion
_geom_torsion_site_symmetry_1
_geom_torsion_site_symmetry_4
K2 K1 O1 C15 180.000(8) . .
K2 K1 O2 C9 180.000(2) . .
K2 K1 O3 C1 -1.50(16) . .
K2 K1 O3 C20 -179.8(2) . .
K2 O1 C15 C16 -87.7(3) . 8_565
K2 O1 C15 C16 87.7(3) . .
K2 O2 C9 C10 90.1(3) . 8_565
K2 O2 C9 C10 -90.1(3) . .
K2 C1 C2 C3 -72.0(2) . .
K2 C1 C2 C7 102.4(2) . .
K2 C1 C6 C5 71.1(2) . .
K2 C1 C6 C13 -105.6(2) . 8_565
K2 C2 C3 C4 -68.9(2) . .
K2 C2 C7 C16 -28.4(3) . 8_565
K2 C3 C4 C5 -61.0(2) . .
K2 C3 C4 C8 117.4(2) . .
K2 C4 C5 C6 -63.4(2) . .
K2 C4 C8 C25 62.7(5) . .
K2 C4 C8 C26 -171.0(5) . .
K2 C4 C8 C27 -47.8(5) . .
K2 C4 C8 C25' 29.5(7) . .
K2 C4 C8 C27' -100.6(5) . .
K2 C4 C8 C26' 145.6(5) . .
K2 C5 C6 C1 -68.0(2) . .
K2 C5 C6 C13 108.8(2) . 8_565
K2 C9 C10 C11 122.0(2) . .
K2 C9 C10 C13 -60.6(3) . .
K2 C15 C16 K1 -167.03(9) . 6_657
K2 C15 C16 C7 68.4(2) . 8_565
K2 C15 C16 C17 -105.8(2) . .
K1 O1 C15 K2 180.000(8) . .
K1 O1 C15 C16 -92.3(3) . .
K1 O1 C15 C16 92.3(3) . 8_565
K1 O2 C9 K2 180.000(2) . .
K1 O2 C9 C10 -89.9(3) . 8_565
K1 O2 C9 C10 89.9(3) . .
K1 O3 C1 K2 1.9(2) . .
K1 O3 C1 C2 89.3(3) . .
K1 O3 C1 C6 -87.2(3) . .
K1 O3 C20 C21 -9.6(4) . .
K1 C16 C17 C18 69.1(2) 6_657 .
K1 C17 C18 C17 75.1(3) 6_657 8_565
K1 C17 C18 C19 -113.0(3) 6_657 .
K1 C18 C19 C23 58.5(3) 6_657 8_565
K1 C18 C19 C23 -58.5(2) 6_657 .
K1 C18 C19 C24 180.0 6_657 .
O1 K2 K1 O2 180.0 . .
O1 K2 K1 O3 -90.29(4) . .
O1 K2 K1 O3 90.29(4) . 8_565
O1 K2 K1 C16 78.12(14) . 6_557
O1 K2 K1 C16 -78.12(14) . 3_456
O1 K2 K1 C17 38.19(9) . 6_557
O1 K2 K1 C17 -38.19(9) . 3_456
O1 K2 K1 C18 0.0 . 6_557
O1 K2 O2 K1 0.0 . .
O1 K2 O2 C9 180.0 . .
O1 K2 C1 O3 38.76(17) . .
O1 K2 C1 C2 -77.93(17) . .
O1 K2 C1 C6 155.29(18) . .
O1 K2 C2 C1 91.82(18) . .
O1 K2 C2 C3 -146.24(18) . .
O1 K2 C2 C7 -29.21(17) . .
O1 K2 C3 C2 30.90(17) . .
O1 K2 C3 C4 158.34(17) . .
O1 K2 C4 C3 -23.65(19) . .
O1 K2 C4 C5 102.33(16) . .
O1 K2 C4 C8 -139.7(2) . .
O1 K2 C5 C4 -89.36(17) . .
O1 K2 C5 C6 38.70(18) . .
O1 K2 C6 C1 -23.36(17) . .
O1 K2 C6 C5 -145.65(16) . .
O1 K2 C6 C13 96.92(18) . 8_565
O1 K2 C9 O2 0.0 . .
O1 K2 C9 C10 117.06(17) . .
O1 K2 C9 C10 -117.06(17) . 8_565
O1 K2 C15 C16 -119.86(17) . .
O1 K2 C15 C16 119.86(17) . 8_565
O1 K1 O2 K2 0.0 . .
O1 K1 O2 C9 180.000(2) . .
O1 K1 O3 C1 -46.99(18) . .
O1 K1 O3 C20 134.7(2) . .
O1 C15 C16 K1 123.1(3) . 6_657
O1 C15 C16 C7 -1.5(4) . 8_565
O1 C15 C16 C17 -175.6(3) . .
O2 K2 K1 O1 180.0 . .
O2 K2 K1 O3 89.71(4) . .
O2 K2 K1 O3 -89.71(4) . 8_565
O2 K2 K1 C16 101.88(14) . 3_456
O2 K2 K1 C16 -101.88(14) . 6_557
O2 K2 K1 C17 141.81(9) . 3_456
O2 K2 K1 C17 -141.81(9) . 6_557
O2 K2 K1 C18 180.0 . 6_557
O2 K2 O1 K1 0.0 . .
O2 K2 O1 C15 180.0 . .
O2 K2 C1 O3 -41.62(17) . .
O2 K2 C1 C2 -158.31(18) . .
O2 K2 C1 C6 74.90(17) . .
O2 K2 C2 C1 20.33(17) . .
O2 K2 C2 C3 142.26(16) . .
O2 K2 C2 C7 -100.71(18) . .
O2 K2 C3 C2 -42.18(18) . .
O2 K2 C3 C4 85.27(18) . .
O2 K2 C4 C3 -105.18(17) . .
O2 K2 C4 C5 20.79(18) . .
O2 K2 C4 C8 138.8(2) . .
O2 K2 C5 C4 -160.50(17) . .
O2 K2 C5 C6 -32.45(16) . .
O2 K2 C6 C1 -93.90(18) . .
O2 K2 C6 C5 143.81(18) . .
O2 K2 C6 C13 26.38(17) . 8_565
O2 K2 C9 C10 -117.06(17) . 8_565
O2 K2 C9 C10 117.06(17) . .
O2 K2 C15 O1 0.0 . .
O2 K2 C15 C16 -119.86(17) . .
O2 K2 C15 C16 119.86(17) . 8_565
O2 K1 O1 K2 0.0 . .
O2 K1 O1 C15 180.000(8) . .
O2 K1 O3 C1 40.41(18) . .
O2 K1 O3 C20 -137.9(3) . .
O2 C9 C10 C11 -175.9(3) . .
O2 C9 C10 C13 1.4(4) . .
O3 K1 O1 K2 -71.79(4) 8_565 .
O3 K1 O1 K2 71.79(4) . .
O3 K1 O1 C15 -108.21(4) . .
O3 K1 O1 C15 108.21(4) 8_565 .
O3 K1 O2 K2 -73.41(5) . .
O3 K1 O2 K2 73.41(5) 8_565 .
O3 K1 O2 C9 -106.59(5) 8_565 .
O3 K1 O2 C9 106.59(5) . .
O3 K1 O3 C1 -0.8(2) 8_565 .
O3 K1 O3 C20 -179.16(19) 8_565 .
O3 C1 C2 K2 -110.2(2) . .
O3 C1 C2 C3 177.8(2) . .
O3 C1 C2 C7 -7.7(4) . .
O3 C1 C6 K2 111.1(2) . .
O3 C1 C6 C5 -177.8(2) . .
O3 C1 C6 C13 5.5(4) . 8_565
O3 C20 C21 C22 178.7(3) . .
C1 K2 K1 O1 -90.97(6) 8_565 .
C1 K2 K1 O1 90.97(6) . .
C1 K2 K1 O2 -89.03(6) . .
C1 K2 K1 O2 89.03(6) 8_565 .
C1 K2 K1 O3 178.74(7) 8_565 .
C1 K2 K1 O3 -178.74(7) . 8_565
C1 K2 K1 O3 -0.68(7) 8_565 8_565
C1 K2 K1 O3 0.68(7) . .
C1 K2 K1 C16 169.09(15) . 6_557
C1 K2 K1 C16 12.85(15) . 3_456
C1 K2 K1 C16 -12.85(15) 8_565 6_557
C1 K2 K1 C16 -169.09(15) 8_565 3_456
C1 K2 K1 C17 52.78(10) . 3_456
C1 K2 K1 C17 129.16(11) . 6_557
C1 K2 K1 C17 -129.16(11) 8_565 3_456
C1 K2 K1 C17 -52.78(10) 8_565 6_557
C1 K2 K1 C18 90.97(6) . 6_557
C1 K2 K1 C18 -90.97(6) 8_565 6_557
C1 K2 O1 K1 -73.24(6) . .
C1 K2 O1 K1 73.24(6) 8_565 .
C1 K2 O1 C15 106.76(6) . .
C1 K2 O1 C15 -106.76(6) 8_565 .
C1 K2 O2 K1 74.80(6) . .
C1 K2 O2 K1 -74.80(6) 8_565 .
C1 K2 O2 C9 -105.20(6) . .
C1 K2 O2 C9 105.20(6) 8_565 .
C1 K2 C1 O3 -3.7(3) 8_565 .
C1 K2 C1 C2 -120.42(17) 8_565 .
C1 K2 C1 C6 112.79(17) 8_565 .
C1 K2 C2 C1 84.4(2) 8_565 .
C1 K2 C2 C3 -153.62(16) 8_565 .
C1 K2 C2 C3 121.9(3) . .
C1 K2 C2 C7 -36.6(2) 8_565 .
C1 K2 C2 C7 -121.0(3) . .
C1 K2 C3 C2 -32.08(15) . .
C1 K2 C3 C2 54.7(3) 8_565 .
C1 K2 C3 C4 -177.9(2) 8_565 .
C1 K2 C3 C4 95.37(19) . .
C1 K2 C4 C3 -63.29(17) . .
C1 K2 C4 C3 168.7(11) 8_565 .
C1 K2 C4 C5 -65.3(12) 8_565 .
C1 K2 C4 C5 62.68(16) . .
C1 K2 C4 C8 52.7(12) 8_565 .
C1 K2 C4 C8 -179.3(2) . .
C1 K2 C5 C4 172.05(17) 8_565 .
C1 K2 C5 C4 -95.92(18) . .
C1 K2 C5 C6 -59.9(2) 8_565 .
C1 K2 C5 C6 32.14(15) . .
C1 K2 C6 C1 -91.4(2) 8_565 .
C1 K2 C6 C5 146.28(16) 8_565 .
C1 K2 C6 C5 -122.3(3) . .
C1 K2 C6 C13 28.9(2) 8_565 8_565
C1 K2 C6 C13 120.3(3) . 8_565
C1 K2 C9 O2 67.64(6) . .
C1 K2 C9 O2 -67.64(6) 8_565 .
C1 K2 C9 C10 -175.30(19) . .
C1 K2 C9 C10 49.42(17) 8_565 .
C1 K2 C9 C10 -49.42(17) . 8_565
C1 K2 C9 C10 175.30(19) 8_565 8_565
C1 K2 C15 O1 -66.71(6) . .
C1 K2 C15 O1 66.71(6) 8_565 .
C1 K2 C15 C16 173.43(19) . .
C1 K2 C15 C16 -53.16(17) 8_565 .
C1 K2 C15 C16 53.16(17) . 8_565
C1 K2 C15 C16 -173.43(19) 8_565 8_565
C1 O3 C20 C21 172.0(3) . .
C1 C2 C3 K2 70.1(2) . .
C1 C2 C3 C4 1.1(4) . .
C1 C2 C7 C16 -114.2(3) . 8_565
C2 K2 K1 O1 -67.24(5) 8_565 .
C2 K2 K1 O1 67.24(5) . .
C2 K2 K1 O2 -112.76(5) . .
C2 K2 K1 O2 112.76(5) 8_565 .
C2 K2 K1 O3 23.05(7) 8_565 8_565
C2 K2 K1 O3 157.54(7) . 8_565
C2 K2 K1 O3 -23.05(7) . .
C2 K2 K1 O3 -157.54(7) 8_565 .
C2 K2 K1 C16 10.88(15) 8_565 6_557
C2 K2 K1 C16 -145.37(15) 8_565 3_456
C2 K2 K1 C16 145.37(15) . 6_557
C2 K2 K1 C16 -10.88(15) . 3_456
C2 K2 K1 C17 -29.06(10) 8_565 6_557
C2 K2 K1 C17 29.06(10) . 3_456
C2 K2 K1 C17 105.43(10) . 6_557
C2 K2 K1 C17 -105.43(10) 8_565 3_456
C2 K2 K1 C18 67.25(5) . 6_557
C2 K2 K1 C18 -67.24(5) 8_565 6_557
C2 K2 O1 K1 -101.54(6) . .
C2 K2 O1 K1 101.54(6) 8_565 .
C2 K2 O1 C15 -78.46(6) 8_565 .
C2 K2 O1 C15 78.46(6) . .
C2 K2 O2 K1 -65.24(5) 8_565 .
C2 K2 O2 K1 65.24(5) . .
C2 K2 O2 C9 114.76(5) 8_565 .
C2 K2 O2 C9 -114.76(5) . .
C2 K2 C1 O3 31.5(2) 8_565 .
C2 K2 C1 O3 116.7(3) . .
C2 K2 C1 C2 -85.1(2) 8_565 .
C2 K2 C1 C6 -126.8(3) . .
C2 K2 C1 C6 148.07(16) 8_565 .
C2 K2 C2 C1 119.93(17) 8_565 .
C2 K2 C2 C3 -118.13(17) 8_565 .
C2 K2 C2 C7 -1.1(3) 8_565 .
C2 K2 C3 C2 86.3(2) 8_565 .
C2 K2 C3 C4 -146.26(16) 8_565 .
C2 K2 C3 C4 127.4(3) . .
C2 K2 C4 C3 -29.21(16) . .
C2 K2 C4 C3 62.3(3) 8_565 .
C2 K2 C4 C5 -171.71(18) 8_565 .
C2 K2 C4 C5 96.76(18) . .
C2 K2 C4 C8 -145.2(3) . .
C2 K2 C4 C8 -53.7(3) 8_565 .
C2 K2 C5 C4 -62.25(16) . .
C2 K2 C5 C4 94.7(13) 8_565 .
C2 K2 C5 C6 -137.2(12) 8_565 .
C2 K2 C5 C6 65.81(16) . .
C2 K2 C6 C1 -63.8(3) 8_565 .
C2 K2 C6 C1 29.25(16) . .
C2 K2 C6 C5 -93.05(18) . .
C2 K2 C6 C5 173.90(18) 8_565 .
C2 K2 C6 C13 56.5(3) 8_565 8_565
C2 K2 C6 C13 149.5(2) . 8_565
C2 K2 C9 O2 69.23(6) . .
C2 K2 C9 O2 -69.23(6) 8_565 .
C2 K2 C9 C10 -173.71(17) . .
C2 K2 C9 C10 173.71(17) 8_565 8_565
C2 K2 C9 C10 -47.8(2) . 8_565
C2 K2 C9 C10 47.8(2) 8_565 .
C2 K2 C15 O1 89.83(7) 8_565 .
C2 K2 C15 O1 -89.83(7) . .
C2 K2 C15 C16 150.3(2) . .
C2 K2 C15 C16 30.03(16) . 8_565
C2 K2 C15 C16 -30.03(16) 8_565 .
C2 K2 C15 C16 -150.3(2) 8_565 8_565
C2 C1 C6 K2 -65.4(2) . .
C2 C1 C6 C5 5.7(4) . .
C2 C1 C6 C13 -170.9(3) . 8_565
C2 C3 C4 K2 64.3(2) . .
C2 C3 C4 C5 3.2(4) . .
C2 C3 C4 C8 -178.4(2) . .
C3 K2 K1 O1 68.95(6) . .
C3 K2 K1 O1 -68.95(6) 8_565 .
C3 K2 K1 O2 -111.05(6) . .
C3 K2 K1 O2 111.05(6) 8_565 .
C3 K2 K1 O3 -159.24(7) 8_565 .
C3 K2 K1 O3 21.34(7) 8_565 8_565
C3 K2 K1 O3 159.24(7) . 8_565
C3 K2 K1 O3 -21.34(7) . .
C3 K2 K1 C16 -147.07(14) 8_565 3_456
C3 K2 K1 C16 -9.17(15) . 3_456
C3 K2 K1 C16 147.07(14) . 6_557
C3 K2 K1 C16 9.17(15) 8_565 6_557
C3 K2 K1 C17 -30.76(11) 8_565 6_557
C3 K2 K1 C17 107.14(10) . 6_557
C3 K2 K1 C17 -107.14(10) 8_565 3_456
C3 K2 K1 C17 30.76(11) . 3_456
C3 K2 K1 C18 68.95(6) . 6_557
C3 K2 K1 C18 -68.95(6) 8_565 6_557
C3 K2 O1 K1 115.71(5) 8_565 .
C3 K2 O1 K1 -115.71(5) . .
C3 K2 O1 C15 -64.29(5) 8_565 .
C3 K2 O1 C15 64.29(5) . .
C3 K2 O2 K1 -82.50(6) 8_565 .
C3 K2 O2 K1 82.50(6) . .
C3 K2 O2 C9 -97.50(6) . .
C3 K2 O2 C9 97.50(6) 8_565 .
C3 K2 C1 O3 148.2(2) . .
C3 K2 C1 O3 64.1(3) 8_565 .
C3 K2 C1 C2 31.48(16) . .
C3 K2 C1 C2 -52.6(3) 8_565 .
C3 K2 C1 C6 -179.4(2) 8_565 .
C3 K2 C1 C6 -95.31(19) . .
C3 K2 C2 C1 154.79(16) 8_565 .
C3 K2 C2 C1 -121.9(3) . .
C3 K2 C2 C3 -83.3(2) 8_565 .
C3 K2 C2 C7 33.8(2) 8_565 .
C3 K2 C2 C7 117.0(3) . .
C3 K2 C3 C2 120.31(16) 8_565 .
C3 K2 C3 C4 -112.24(17) 8_565 .
C3 K2 C4 C3 89.9(2) 8_565 .
C3 K2 C4 C5 -144.14(16) 8_565 .
C3 K2 C4 C5 126.0(3) . .
C3 K2 C4 C8 -26.1(3) 8_565 .
C3 K2 C4 C8 -116.0(3) . .
C3 K2 C5 C4 -29.39(15) . .
C3 K2 C5 C4 61.0(2) 8_565 .
C3 K2 C5 C6 -170.99(17) 8_565 .
C3 K2 C5 C6 98.66(18) . .
C3 K2 C6 C1 177.7(8) 8_565 .
C3 K2 C6 C1 62.42(17) . .
C3 K2 C6 C5 -59.88(16) . .
C3 K2 C6 C5 55.4(9) 8_565 .
C3 K2 C6 C13 -177.3(2) . 8_565
C3 K2 C6 C13 -62.0(9) 8_565 8_565
C3 K2 C9 O2 -94.60(7) 8_565 .
C3 K2 C9 O2 94.60(7) . .
C3 K2 C9 C10 22.5(2) 8_565 .
C3 K2 C9 C10 148.34(16) 8_565 8_565
C3 K2 C9 C10 -148.34(16) . .
C3 K2 C9 C10 -22.5(2) . 8_565
C3 K2 C15 O1 -113.25(6) . .
C3 K2 C15 O1 113.25(6) 8_565 .
C3 K2 C15 C16 6.61(17) . 8_565
C3 K2 C15 C16 126.88(19) . .
C3 K2 C15 C16 -6.61(17) 8_565 .
C3 K2 C15 C16 -126.88(19) 8_565 8_565
C3 C2 C7 C16 60.3(3) . 8_565
C3 C4 C5 K2 60.1(2) . .
C3 C4 C5 C6 -3.2(4) . .
C3 C4 C8 C25 -25.1(5) . .
C3 C4 C8 C26 101.2(5) . .
C3 C4 C8 C27 -135.6(5) . .
C3 C4 C8 C25' -58.2(7) . .
C3 C4 C8 C27' 171.7(5) . .
C3 C4 C8 C26' 57.9(6) . .
C4 C5 C6 K2 66.9(2) . .
C4 C5 C6 C1 -1.1(4) . .
C4 C5 C6 C13 175.7(2) . 8_565
C5 C4 C8 C25 153.3(4) . .
C5 C4 C8 C26 -80.5(5) . .
C5 C4 C8 C27 42.7(5) . .
C5 C4 C8 C25' 120.1(7) . .
C5 C4 C8 C27' -10.0(6) . .
C5 C4 C8 C26' -123.8(5) . .
C6 K2 K1 O1 -115.52(5) 8_565 .
C6 K2 K1 O1 115.52(5) . .
C6 K2 K1 O2 64.48(5) 8_565 .
C6 K2 K1 O2 -64.48(5) . .
C6 K2 K1 O3 -25.22(7) 8_565 8_565
C6 K2 K1 O3 25.22(7) . .
C6 K2 K1 O3 154.19(7) 8_565 .
C6 K2 K1 O3 -154.19(7) . 8_565
C6 K2 K1 C16 37.39(15) . 3_456
C6 K2 K1 C16 -37.39(15) 8_565 6_557
C6 K2 K1 C16 -166.36(15) . 6_557
C6 K2 K1 C16 166.36(15) 8_565 3_456
C6 K2 K1 C17 -77.33(10) 8_565 6_557
C6 K2 K1 C17 -153.70(10) 8_565 3_456
C6 K2 K1 C17 77.33(10) . 3_456
C6 K2 K1 C17 153.70(10) . 6_557
C6 K2 K1 C18 115.52(5) . 6_557
C6 K2 K1 C18 -115.52(5) 8_565 6_557
C6 K2 O1 K1 -62.39(5) . .
C6 K2 O1 K1 62.39(5) 8_565 .
C6 K2 O1 C15 -117.61(5) 8_565 .
C6 K2 O1 C15 117.61(5) . .
C6 K2 O2 K1 -103.32(6) 8_565 .
C6 K2 O2 K1 103.32(6) . .
C6 K2 O2 C9 -76.68(6) . .
C6 K2 O2 C9 76.68(6) 8_565 .
C6 K2 C1 O3 -39.2(2) 8_565 .
C6 K2 C1 O3 -116.5(3) . .
C6 K2 C1 C2 -155.92(16) 8_565 .
C6 K2 C1 C2 126.8(3) . .
C6 K2 C1 C6 77.29(19) 8_565 .
C6 K2 C2 C1 47.5(3) 8_565 .
C6 K2 C2 C1 -29.28(16) . .
C6 K2 C2 C3 169.40(18) 8_565 .
C6 K2 C2 C3 92.66(18) . .
C6 K2 C2 C7 -73.6(3) 8_565 .
C6 K2 C2 C7 -150.3(2) . .
C6 K2 C3 C2 -65.81(17) . .
C6 K2 C3 C2 -128.1(8) 8_565 .
C6 K2 C3 C4 -0.7(9) 8_565 .
C6 K2 C3 C4 61.64(17) . .
C6 K2 C4 C3 -97.39(19) . .
C6 K2 C4 C3 179.88(17) 8_565 .
C6 K2 C4 C5 -54.1(2) 8_565 .
C6 K2 C4 C5 28.58(15) . .
C6 K2 C4 C8 146.6(3) . .
C6 K2 C4 C8 63.9(3) 8_565 .
C6 K2 C5 C4 -128.1(2) . .
C6 K2 C5 C4 147.11(15) 8_565 .
C6 K2 C5 C6 -84.83(19) 8_565 .
C6 K2 C6 C1 -123.23(16) 8_565 .
C6 K2 C6 C5 114.48(16) 8_565 .
C6 K2 C6 C13 -2.9(3) 8_565 8_565
C6 K2 C9 O2 90.47(7) . .
C6 K2 C9 O2 -90.47(7) 8_565 .
C6 K2 C9 C10 152.5(2) 8_565 8_565
C6 K2 C9 C10 -26.59(16) . 8_565
C6 K2 C9 C10 26.59(16) 8_565 .
C6 K2 C9 C10 -152.5(2) . .
C6 K2 C15 O1 67.03(6) 8_565 .
C6 K2 C15 O1 -67.03(6) . .
C6 K2 C15 C16 -173.11(16) 8_565 8_565
C6 K2 C15 C16 173.11(16) . .
C6 K2 C15 C16 52.84(19) . 8_565
C6 K2 C15 C16 -52.84(19) 8_565 .
C6 C1 C2 K2 66.3(2) . .
C6 C1 C2 C3 -5.7(4) . .
C6 C1 C2 C7 168.7(3) . .
C7 C2 C3 K2 -104.6(2) . .
C7 C2 C3 C4 -173.6(2) . .
C7 C16 C17 K1 117.5(2) 8_565 6_657
C7 C16 C17 C18 -173.4(2) 8_565 .
C8 C4 C5 K2 -118.3(2) . .
C8 C4 C5 C6 178.4(2) . .
C9 K2 K1 O1 180.0 . .
C9 K2 K1 O2 0.0 . .
C9 K2 K1 O3 89.71(4) . .
C9 K2 K1 O3 -89.71(4) . 8_565
C9 K2 K1 C16 101.88(14) . 3_456
C9 K2 K1 C16 -101.88(14) . 6_557
C9 K2 K1 C17 141.81(9) . 3_456
C9 K2 K1 C17 -141.81(9) . 6_557
C9 K2 K1 C18 180.0 . 6_557
C9 K2 O1 K1 0.0 . .
C9 K2 O1 C15 180.0 . .
C9 K2 O2 K1 180.0 . .
C9 K2 C1 O3 -66.75(18) . .
C9 K2 C1 C2 176.56(18) . .
C9 K2 C1 C6 49.77(17) . .
C9 K2 C2 C1 -3.47(18) . .
C9 K2 C2 C3 118.46(17) . .
C9 K2 C2 C7 -124.51(18) . .
C9 K2 C3 C2 -70.34(18) . .
C9 K2 C3 C4 57.11(19) . .
C9 K2 C4 C3 -129.53(17) . .
C9 K2 C4 C5 -3.55(17) . .
C9 K2 C4 C8 114.5(2) . .
C9 K2 C5 C4 176.38(18) . .
C9 K2 C5 C6 -55.57(16) . .
C9 K2 C6 C1 -122.22(19) . .
C9 K2 C6 C5 115.49(18) . .
C9 K2 C6 C13 -1.94(17) . 8_565
C9 K2 C15 O1 0.0 . .
C9 K2 C15 C16 119.86(17) . 8_565
C9 K2 C15 C16 -119.86(17) . .
C9 C10 C11 C12 -1.1(4) . .
C9 C10 C13 C6 66.4(3) . 8_565
C10 C9 C10 C11 4.0(5) 8_565 .
C10 C9 C10 C13 -178.71(19) 8_565 .
C10 C11 C12 C11 -1.8(5) . 8_565
C10 C11 C12 C14 173.9(3) . .
C11 C10 C13 C6 -116.3(3) . 8_565
C11 C12 C14 C28 178.3(4) 8_565 .
C11 C12 C14 C28 2.8(6) . .
C11 C12 C14 C28 -178.3(4) . 8_565
C11 C12 C14 C28 -2.8(6) 8_565 8_565
C11 C12 C14 C29 -112.0(4) . .
C11 C12 C14 C29 112.0(4) 8_565 8_565
C11 C12 C14 C29 63.5(5) 8_565 .
C11 C12 C14 C29 -63.5(5) . 8_565
C11 C12 C14 C30 -122.2(5) 8_565 8_565
C11 C12 C14 C30 -62.2(6) 8_565 .
C11 C12 C14 C30 122.2(5) . .
C11 C12 C14 C30 62.2(6) . 8_565
C13 C10 C11 C12 -178.3(3) . .
C15 K2 K1 O1 0.0 . .
C15 K2 K1 O2 180.0 . .
C15 K2 K1 O3 90.29(4) . 8_565
C15 K2 K1 O3 -90.29(4) . .
C15 K2 K1 C16 78.12(14) . 6_557
C15 K2 K1 C16 -78.12(14) . 3_456
C15 K2 K1 C17 38.19(9) . 6_557
C15 K2 K1 C17 -38.19(9) . 3_456
C15 K2 K1 C18 0.0 . 6_557
C15 K2 O1 K1 180.0 . .
C15 K2 O2 K1 0.0 . .
C15 K2 O2 C9 180.0 . .
C15 K2 C1 O3 64.16(18) . .
C15 K2 C1 C2 -52.53(17) . .
C15 K2 C1 C6 -179.31(18) . .
C15 K2 C2 C1 120.33(19) . .
C15 K2 C2 C3 -117.73(18) . .
C15 K2 C2 C7 -0.71(18) . .
C15 K2 C3 C2 54.80(17) . .
C15 K2 C3 C4 -177.75(18) . .
C15 K2 C4 C3 2.27(19) . .
C15 K2 C4 C5 128.25(16) . .
C15 K2 C4 C8 -113.7(2) . .
C15 K2 C5 C4 -59.99(18) . .
C15 K2 C5 C6 68.07(18) . .
C15 K2 C6 C1 0.70(19) . .
C15 K2 C6 C5 -121.59(16) . .
C15 K2 C6 C13 120.99(18) . 8_565
C15 K2 C9 O2 0.0 . .
C15 K2 C9 C10 117.06(17) . .
C15 K2 C9 C10 -117.06(17) . 8_565
C15 C16 C17 K1 -68.5(2) . 6_657
C15 C16 C17 C18 0.5(4) . .
C16 K1 O1 K2 153.05(6) 3_456 .
C16 K1 O1 K2 -153.05(6) 6_557 .
C16 K1 O1 C15 26.95(6) 6_557 .
C16 K1 O1 C15 -26.95(6) 3_456 .
C16 K1 O2 K2 146.63(8) 6_557 .
C16 K1 O2 K2 -146.63(8) 3_456 .
C16 K1 O2 C9 -33.37(8) 6_557 .
C16 K1 O2 C9 33.37(8) 3_456 .
C16 K1 O3 C1 -175.59(16) 6_557 .
C16 K1 O3 C1 -177.17(17) 3_456 .
C16 K1 O3 C20 4.5(2) 3_456 .
C16 K1 O3 C20 6.1(3) 6_557 .
C16 C15 C16 K1 -61.4(3) 8_565 6_657
C16 C15 C16 C7 174.00(18) 8_565 8_565
C16 C15 C16 C17 -0.2(4) 8_565 .
C16 C17 C18 K1 -75.9(2) . 6_657
C16 C17 C18 C17 -0.8(5) . 8_565
C16 C17 C18 C19 171.1(3) . .
C17 K1 O1 K2 -157.77(5) 6_557 .
C17 K1 O1 K2 157.77(5) 3_456 .
C17 K1 O1 C15 -22.23(5) 3_456 .
C17 K1 O1 C15 22.23(5) 6_557 .
C17 K1 O2 K2 -112.45(19) 3_456 .
C17 K1 O2 K2 112.45(19) 6_557 .
C17 K1 O2 C9 -67.55(19) 6_557 .
C17 K1 O2 C9 67.55(19) 3_456 .
C17 K1 O3 C1 -153.91(18) 3_456 .
C17 K1 O3 C1 -142.73(17) 6_557 .
C17 K1 O3 C20 27.8(2) 3_456 .
C17 K1 O3 C20 38.9(3) 6_557 .
C17 C18 C19 C23 -35.7(4) 8_565 8_565
C17 C18 C19 C23 -152.7(3) 8_565 .
C17 C18 C19 C23 152.7(3) . 8_565
C17 C18 C19 C23 35.7(4) . .
C17 C18 C19 C24 -85.8(3) . .
C17 C18 C19 C24 85.8(3) 8_565 .
C18 K1 O1 K2 180.0 6_557 .
C18 K1 O1 C15 0.000(8) 6_557 .
C18 K1 O2 K2 0.000(4) 6_557 .
C18 K1 O2 C9 180.001(3) 6_557 .
C18 K1 O3 C1 -135.62(18) 6_557 .
C18 K1 O3 C20 46.0(3) 6_557 .
C20 O3 C1 K2 -179.25(16) . .
C20 O3 C1 C2 -91.9(3) . .
C20 O3 C1 C6 91.6(3) . .
